data_8101748
loop_
_publ_author_name
'Cejka, J.'
'Kratochv\'il, B.'
'Cvak, L.'
'Jegorov, A.'

_publ_section_title
;
Crystal structure of 1-methyl-10\a-methoxy-9,10-dihydrolysergol, 
C~18~H~24~N~2~O~2~
;
_journal_issue 2
_journal_name_full 'Zeitschrift f\"ur Kristallographie - New Crystal Structures'
_journal_page_first 207
_journal_page_last 208
_journal_volume 220
_journal_year 2005
_chemical_absolute_configuration ad
_chemical_compound_source 'IVAX Pharmaceuticals, Czech Republic'
_chemical_formula_moiety 'C18 H24 N2 O2'
_chemical_formula_sum 'C18 H24 N2 O2'
_chemical_formula_weight 300.40
_chemical_name_systematic 1-methyl-10\a-methoxy-9,10-dihydrolysergol
_space_group_IT_number 19
_symmetry_cell_setting orthorhombic
_symmetry_space_group_name_Hall 'P 2ac 2ab'
_symmetry_space_group_name_H-M 'P 21 21 21'
_atom_sites_solution_hydrogens geom
_atom_sites_solution_primary direct
_audit_creation_date 05-02-11
_audit_creation_method CRYSTALS_ver_12.39
_cell_angle_alpha 90
_cell_angle_beta 90
_cell_angle_gamma 90
_cell_formula_units_Z 4
_cell_length_a 9.8053(7)
_cell_length_b 10.9184(8)
_cell_length_c 15.3758(15)
_cell_measurement_reflns_used 22
_cell_measurement_temperature 293
_cell_measurement_theta_max 50
_cell_measurement_theta_min 48
_cell_volume 1646.1(2)
_computing_cell_refinement
;
 CAD-4 software (Enraf-Nonius, 1989) 
;
_computing_data_collection
;
 CAD-4 software (Enraf-Nonius, 1989) 
;
_computing_data_reduction
;
 RC93 (Watkin, Prout & Lilley, 1994) 
;
_computing_molecular_graphics
;
 ORTEP3 (Farrugia, 1997)
;
_computing_publication_material
;
 CRYSTALS (Bettridge et al 2003) 
;
_computing_structure_refinement
;
 CRYSTALS (Bettridge et al 2003) 
;
_computing_structure_solution
;
 SIR92 (Altomare et al, 1994) 
;
_diffrn_ambient_temperature 293
_diffrn_measured_fraction_theta_full 1.000
_diffrn_measured_fraction_theta_max 1.000
_diffrn_measurement_device_type
;
Enraf-Nonius CAD4 
;
_diffrn_measurement_method \w/2\q
_diffrn_radiation_monochromator graphite
_diffrn_radiation_type 'Cu K\a'
_diffrn_radiation_wavelength 1.54180
_diffrn_reflns_av_R_equivalents 2.339
_diffrn_reflns_limit_h_max 12
_diffrn_reflns_limit_h_min 0
_diffrn_reflns_limit_k_max 13
_diffrn_reflns_limit_k_min 0
_diffrn_reflns_limit_l_max 19
_diffrn_reflns_limit_l_min -19
_diffrn_reflns_number 3803
_diffrn_reflns_theta_full 74.905
_diffrn_reflns_theta_max 74.905
_diffrn_reflns_theta_min 4.968
_diffrn_standards_decay_% 0.70
_diffrn_standards_interval_time 3600
_diffrn_standards_number 3
_exptl_absorpt_coefficient_mu 0.629
_exptl_absorpt_correction_T_max 0.8763
_exptl_absorpt_correction_T_min 0.8572
_exptl_absorpt_correction_type psi-scan
_exptl_absorpt_process_details
; 
 Azimutal absorption correction (North et al, 1968) 
;
_exptl_crystal_colour colorless
_exptl_crystal_density_diffrn 1.212
_exptl_crystal_description prism
_exptl_crystal_F_000 648
_exptl_crystal_size_max 0.44
_exptl_crystal_size_mid 0.25
_exptl_crystal_size_min 0.21
_refine_diff_density_max 0.32
_refine_diff_density_min -0.25
_refine_ls_abs_structure_details 'Flack, 3392 Friedel-pairs'
_refine_ls_abs_structure_Flack 0.11(15)
_refine_ls_extinction_coef 980(40)
_refine_ls_extinction_method 'Larson 1970 Crystallographic Computing eq 22'
_refine_ls_goodness_of_fit_ref 1.0856
_refine_ls_hydrogen_treatment mixed
_refine_ls_matrix_type full
_refine_ls_number_parameters 297
_refine_ls_number_reflns 3309
_refine_ls_number_restraints 0
_refine_ls_R_factor_all 0.0368
_refine_ls_R_factor_gt 0.0362
_refine_ls_shift/su_max 0.000129
_refine_ls_structure_factor_coef F
_refine_ls_weighting_details
;
 Method, part 1, Chebychev polynomial, (Watkin, 1994, Prince, 1982) 
 [weight] = 1.0/[A~0~*T~0~(x)+A~1~*T~1~(x) ... +A~n-1~]*T~n-1~(x)] 
 where A~i~ are the Chebychev coefficients listed below and x= Fcalc/Fmax 
 Method = Robust Weighting (Prince, 1982) 
 W = [weight] * [1-(deltaF/6*sigmaF)^2^]^2^ 
 A~i~ are:  3.42 1.97 2.61 
;
_refine_ls_weighting_scheme calc
_refine_ls_wR_factor_all 0.0457
_refine_ls_wR_factor_gt 0.0449
_refine_ls_wR_factor_ref 0.0449
_reflns_limit_h_max 12
_reflns_limit_h_min -12
_reflns_limit_k_max 13
_reflns_limit_k_min 0
_reflns_limit_l_max 19
_reflns_limit_l_min 0
_reflns_number_gt 3309
_reflns_number_total 3392
_reflns_threshold_expression >2sigma(I)
_oxford_diffrn_Wilson_B_factor 0.00
_oxford_diffrn_Wilson_scale 0.00
_oxford_refine_ls_scale 5.009(13)
_oxford_structure_analysis_title 'MELUOL MECN CEJKA 970708'
_cod_data_source_file 1267-1489.cff
_cod_data_source_block CRYSTALS_MELUOL
_cod_original_sg_symbol_H-M P212121
_cod_database_code 8101748
_reflns_number_all 3392

loop_
_symmetry_equiv_pos_as_xyz
x,y,z
x+1/2,-y+1/2,-z
-x,y+1/2,-z+1/2
-x+1/2,-y,z+1/2

loop_
_atom_site_label
_atom_site_type_symbol
_atom_site_fract_x
_atom_site_fract_y
_atom_site_fract_z
_atom_site_U_iso_or_equiv
_atom_site_occupancy
_atom_site_symmetry_multiplicity
_atom_site_Wyckoff_symbol
_atom_site_adp_type
_atom_site_refinement_flags_posn
_atom_site_refinement_flags_adp
_atom_site_refinement_flags_occupancy
_atom_site_disorder_assembly
_atom_site_disorder_group
_atom_site_attached_hydrogens
O20 O -0.18856(13) 0.20102(9) -0.07769(7) 0.0614 1 4 a Uani . . . . . .
O21 O 0.19998(8) 0.01083(7) 0.01682(5) 0.0347 1 4 a Uani . . . . . .
N1 N 0.31178(11) -0.36411(9) 0.19808(7) 0.0457 1 4 a Uani . . . . . .
N6 N 0.11989(9) 0.15437(8) 0.16511(5) 0.0324 1 4 a Uani . . . . . .
C2 C 0.35034(12) -0.24916(12) 0.22913(8) 0.0436 1 4 a Uani . . . . . .
C3 C 0.27771(11) -0.15997(10) 0.18736(7) 0.0360 1 4 a Uani . . . . . .
C4 C 0.27026(11) -0.02323(9) 0.19248(7) 0.0346 1 4 a Uani . . . . . .
C5 C 0.12728(10) 0.01913(9) 0.16343(6) 0.0297 1 4 a Uani . . . . . .
C7 C -0.01425(12) 0.19949(11) 0.13697(8) 0.0405 1 4 a Uani . . . . . .
C8 C -0.04539(12) 0.15910(10) 0.04452(7) 0.0387 1 4 a Uani . . . . . .
C9 C -0.04675(11) 0.01970(10) 0.04099(7) 0.0361 1 4 a Uani . . . . . .
C10 C 0.08989(10) -0.03174(9) 0.07166(6) 0.0293 1 4 a Uani . . . . . .
C11 C 0.09225(10) -0.17130(9) 0.07390(7) 0.0327 1 4 a Uani . . . . . .
C12 C 0.01522(12) -0.25203(11) 0.02488(8) 0.0425 1 4 a Uani . . . . . .
C13 C 0.03886(14) -0.37993(11) 0.03107(9) 0.0474 1 4 a Uani . . . . . .
C14 C 0.13567(13) -0.43004(10) 0.08595(9) 0.0456 1 4 a Uani . . . . . .
C15 C 0.21100(11) -0.34882(10) 0.13670(8) 0.0394 1 4 a Uani . . . . . .
C16 C 0.18936(11) -0.22211(10) 0.12942(7) 0.0344 1 4 a Uani . . . . . .
C17 C 0.35712(18) -0.48012(14) 0.23365(12) 0.0585 1 4 a Uani . . . . . .
C18 C 0.14803(15) 0.20385(11) 0.25231(8) 0.0437 1 4 a Uani . . . . . .
C19 C -0.17829(17) 0.21568(14) 0.01263(10) 0.0553 1 4 a Uani . . . . . .
C22 C 0.19261(16) -0.02216(16) -0.07144(8) 0.0544 1 4 a Uani . . . . . .
H21 H 0.4161(18) -0.2433(18) 0.2731(12) 0.057(5) 1 4 a Uiso . . . . . .
H41 H 0.2910(15) 0.0034(13) 0.2515(9) 0.035(3) 1 4 a Uiso . . . . . .
H42 H 0.3438(18) 0.0145(16) 0.1513(11) 0.048(4) 1 4 a Uiso . . . . . .
H51 H 0.0548(15) -0.0135(13) 0.2050(9) 0.035(3) 1 4 a Uiso . . . . . .
H71 H -0.0111(19) 0.2900(17) 0.1446(12) 0.058(5) 1 4 a Uiso . . . . . .
H72 H -0.0893(18) 0.1741(15) 0.1804(12) 0.049(4) 1 4 a Uiso . . . . . .
H81 H 0.0280(18) 0.1850(15) 0.0093(11) 0.046(4) 1 4 a Uiso . . . . . .
H91 H -0.1187(18) -0.0094(16) 0.0801(12) 0.050(4) 1 4 a Uiso . . . . . .
H92 H -0.0680(18) -0.0070(16) -0.0196(12) 0.049(4) 1 4 a Uiso . . . . . .
H121 H -0.0542(17) -0.2240(16) -0.0204(11) 0.050(4) 1 4 a Uiso . . . . . .
H131 H -0.0186(19) -0.4321(19) -0.0075(12) 0.057(5) 1 4 a Uiso . . . . . .
H141 H 0.151(2) -0.514(2) 0.0934(14) 0.070(6) 1 4 a Uiso . . . . . .
H171 H 0.435(3) -0.464(3) 0.2682(19) 0.104(9) 1 4 a Uiso . . . . . .
H172 H 0.359(4) -0.544(3) 0.191(2) 0.132(11) 1 4 a Uiso . . . . . .
H173 H 0.282(4) -0.506(3) 0.278(2) 0.127(11) 1 4 a Uiso . . . . . .
H181 H 0.121(2) 0.2906(19) 0.2491(13) 0.062(5) 1 4 a Uiso . . . . . .
H182 H 0.2449(17) 0.1936(16) 0.2705(10) 0.047(4) 1 4 a Uiso . . . . . .
H183 H 0.091(2) 0.166(2) 0.2973(14) 0.070(6) 1 4 a Uiso . . . . . .
H191 H -0.1739(19) 0.2976(18) 0.0289(13) 0.059(5) 1 4 a Uiso . . . . . .
H192 H -0.256(3) 0.175(3) 0.0425(17) 0.095(8) 1 4 a Uiso . . . . . .
H221 H 0.279(2) -0.003(2) -0.0999(14) 0.072(6) 1 4 a Uiso . . . . . .
H222 H 0.172(2) -0.104(2) -0.0782(15) 0.083(7) 1 4 a Uiso . . . . . .
H223 H 0.111(3) 0.023(2) -0.1067(17) 0.092(8) 1 4 a Uiso . . . . . .
H201 H -0.247(2) 0.2505(19) -0.0991(13) 0.065(5) 1 4 a Uiso . . . . . .

loop_
_atom_site_aniso_label
_atom_site_aniso_U_11
_atom_site_aniso_U_22
_atom_site_aniso_U_33
_atom_site_aniso_U_23
_atom_site_aniso_U_13
_atom_site_aniso_U_12
O20 0.0807(7) 0.0458(5) 0.0576(6) -0.0023(4) -0.0261(5) 0.0230(5)
O21 0.0376(4) 0.0382(4) 0.0284(3) 0.0004(3) 0.0039(3) -0.0024(3)
N1 0.0431(5) 0.0342(5) 0.0599(6) 0.0069(4) -0.0049(5) 0.0088(4)
N6 0.0400(4) 0.0273(4) 0.0300(4) -0.0002(3) 0.0020(3) 0.0008(3)
C2 0.0397(5) 0.0415(6) 0.0496(6) 0.0051(5) -0.0076(4) 0.0052(4)
C3 0.0344(5) 0.0351(5) 0.0385(5) 0.0032(4) -0.0030(4) 0.0027(4)
C4 0.0372(5) 0.0337(5) 0.0330(5) -0.0001(4) -0.0056(4) -0.0004(4)
C5 0.0333(4) 0.0281(4) 0.0276(4) 0.0027(3) 0.0010(3) -0.0007(4)
C7 0.0445(6) 0.0348(5) 0.0420(5) -0.0011(4) 0.0013(4) 0.0090(4)
C8 0.0438(6) 0.0335(5) 0.0388(5) 0.0025(4) -0.0028(4) 0.0090(4)
C9 0.0349(5) 0.0339(5) 0.0394(5) 0.0005(4) -0.0063(4) 0.0039(4)
C10 0.0318(4) 0.0276(4) 0.0285(4) 0.0009(3) -0.0004(3) 0.0006(4)
C11 0.0339(4) 0.0288(4) 0.0354(5) 0.0013(3) 0.0003(4) -0.0002(4)
C12 0.0450(6) 0.0352(5) 0.0473(6) -0.0036(5) -0.0068(5) -0.0015(4)
C13 0.0513(6) 0.0343(6) 0.0565(7) -0.0082(5) -0.0038(5) -0.0053(5)
C14 0.0489(6) 0.0284(5) 0.0595(7) -0.0033(5) 0.0035(5) 0.0014(4)
C15 0.0372(5) 0.0326(5) 0.0485(6) 0.0027(4) 0.0026(4) 0.0041(4)
C16 0.0347(5) 0.0295(5) 0.0389(5) 0.0005(4) 0.0008(4) 0.0016(4)
C17 0.0613(8) 0.0418(6) 0.0724(9) 0.0122(6) -0.0057(7) 0.0166(6)
C18 0.0586(7) 0.0374(5) 0.0351(5) -0.0053(5) -0.0003(5) 0.0004(5)
C19 0.0610(7) 0.0497(7) 0.0551(7) -0.0001(6) -0.0123(6) 0.0240(6)
C22 0.0612(8) 0.0705(9) 0.0317(6) -0.0095(5) 0.0067(5) -0.0111(7)

loop_
_atom_type_symbol
_atom_type_scat_dispersion_real
_atom_type_scat_dispersion_imag
_atom_type_scat_Cromer_Mann_a1
_atom_type_scat_Cromer_Mann_b1
_atom_type_scat_Cromer_Mann_a2
_atom_type_scat_Cromer_Mann_b2
_atom_type_scat_Cromer_Mann_a3
_atom_type_scat_Cromer_Mann_b3
_atom_type_scat_Cromer_Mann_a4
_atom_type_scat_Cromer_Mann_b4
_atom_type_scat_Cromer_Mann_c
_atom_type_scat_source
C 0.0181 0.0091 2.3100 20.8439 1.0200 10.2075 1.5886 0.5687 0.8650 51.6512 0.2156 'International Tables Vol C 4.2.6.8 and 6.1.1.4'
H 0.0000 0.0000 0.4930 10.5109 0.3229 26.1257 0.1402 3.1424 0.0408 57.7998 0.0030 'International Tables Vol C 4.2.6.8 and 6.1.1.4'
N 0.0311 0.0180 12.2126 0.0057 3.1322 9.8933 2.0125 28.9975 1.1663 0.5826 -11.5290 'International Tables Vol C 4.2.6.8 and 6.1.1.4'
O 0.0492 0.0322 3.0485 13.2771 2.2868 5.7011 1.5463 0.3239 0.8670 32.9089 0.2508 'International Tables Vol C 4.2.6.8 and 6.1.1.4'

loop_
_geom_angle_atom_site_label_1
_geom_angle_site_symmetry_1
_geom_angle_atom_site_label_2
_geom_angle_site_symmetry_2
_geom_angle_atom_site_label_3
_geom_angle_site_symmetry_3
_geom_angle
_geom_angle_publ_flag
C19 . O20 . H201 . 111.1(13) no
C10 . O21 . C22 . 116.23(9) no
C2 . N1 . C15 . 108.66(10) no
C2 . N1 . C17 . 125.03(12) no
C15 . N1 . C17 . 125.79(12) no
C5 . N6 . C7 . 111.93(8) no
C5 . N6 . C18 . 111.92(8) no
C7 . N6 . C18 . 108.24(9) no
N1 . C2 . C3 . 109.82(10) no
N1 . C2 . H21 . 119.7(12) no
C3 . C2 . H21 . 130.5(12) no
C2 . C3 . C4 . 135.35(11) no
C2 . C3 . C16 . 105.85(10) no
C4 . C3 . C16 . 118.76(9) no
C3 . C4 . C5 . 109.16(8) no
C3 . C4 . H41 . 109.7(8) no
C5 . C4 . H41 . 111.7(9) no
C3 . C4 . H42 . 109.2(9) no
C5 . C4 . H42 . 109.5(10) no
H41 . C4 . H42 . 107.7(13) no
C4 . C5 . N6 . 109.81(8) no
C4 . C5 . C10 . 111.64(8) no
N6 . C5 . C10 . 111.09(7) no
C4 . C5 . H51 . 110.3(8) no
N6 . C5 . H51 . 107.7(8) no
C10 . C5 . H51 . 106.2(8) no
N6 . C7 . C8 . 110.98(9) no
N6 . C7 . H71 . 105.7(11) no
C8 . C7 . H71 . 113.8(11) no
N6 . C7 . H72 . 111.0(10) no
C8 . C7 . H72 . 112.6(10) no
H71 . C7 . H72 . 102.3(14) no
C7 . C8 . C9 . 108.98(9) no
C7 . C8 . C19 . 110.82(10) no
C9 . C8 . C19 . 112.72(11) no
C7 . C8 . H81 . 107.3(10) no
C9 . C8 . H81 . 106.6(10) no
C19 . C8 . H81 . 110.2(10) no
C8 . C9 . C10 . 110.41(9) no
C8 . C9 . H91 . 108.0(10) no
C10 . C9 . H91 . 108.8(10) no
C8 . C9 . H92 . 109.1(10) no
C10 . C9 . H92 . 111.4(10) no
H91 . C9 . H92 . 109.1(14) no
C9 . C10 . C5 . 110.76(8) no
C9 . C10 . O21 . 110.89(8) no
C5 . C10 . O21 . 103.74(7) no
C9 . C10 . C11 . 112.82(8) no
C5 . C10 . C11 . 109.38(7) no
O21 . C10 . C11 . 108.85(8) no
C10 . C11 . C12 . 128.03(10) no
C10 . C11 . C16 . 114.96(9) no
C12 . C11 . C16 . 116.93(9) no
C11 . C12 . C13 . 120.07(11) no
C11 . C12 . H121 . 123.0(10) no
C13 . C12 . H121 . 116.7(10) no
C12 . C13 . C14 . 122.86(11) no
C12 . C13 . H131 . 115.5(11) no
C14 . C13 . H131 . 121.6(11) no
C13 . C14 . C15 . 116.99(10) no
C13 . C14 . H141 . 125.1(14) no
C15 . C14 . H141 . 117.9(14) no
C14 . C15 . N1 . 133.42(11) no
C14 . C15 . C16 . 120.16(10) no
N1 . C15 . C16 . 106.42(10) no
C3 . C16 . C15 . 109.24(9) no
C3 . C16 . C11 . 127.78(10) no
C15 . C16 . C11 . 122.97(10) no
N1 . C17 . H171 . 107.4(18) no
N1 . C17 . H172 . 112.6(20) no
H171 . C17 . H172 . 120(3) no
N1 . C17 . H173 . 105.3(18) no
H171 . C17 . H173 . 105(2) no
H172 . C17 . H173 . 105(3) no
N6 . C18 . H181 . 104.9(11) no
N6 . C18 . H182 . 113.2(9) no
H181 . C18 . H182 . 112.2(15) no
N6 . C18 . H183 . 112.6(12) no
H181 . C18 . H183 . 106.7(17) no
H182 . C18 . H183 . 107.1(16) no
C8 . C19 . O20 . 109.52(12) no
C8 . C19 . H191 . 105.3(12) no
O20 . C19 . H191 . 112.3(12) no
C8 . C19 . H192 . 109.1(15) no
O20 . C19 . H192 . 110.7(15) no
H191 . C19 . H192 . 110(2) no
O21 . C22 . H221 . 109.4(13) no
O21 . C22 . H222 . 111.6(14) no
H221 . C22 . H222 . 110.5(19) no
O21 . C22 . H223 . 113.8(14) no
H221 . C22 . H223 . 108.2(19) no
H222 . C22 . H223 . 103.1(20) no

loop_
_geom_bond_atom_site_label_1
_geom_bond_site_symmetry_1
_geom_bond_atom_site_label_2
_geom_bond_site_symmetry_2
_geom_bond_distance
_geom_bond_publ_flag
O20 . C19 . 1.4016(18) no
O20 . H201 . 0.85(2) no
O21 . C10 . 1.4465(11) no
O21 . C22 . 1.4059(13) no
N1 . C2 . 1.3949(17) no
N1 . C15 . 1.3766(15) no
N1 . C17 . 1.4495(15) no
N6 . C5 . 1.4786(12) no
N6 . C7 . 1.4697(14) no
N6 . C18 . 1.4715(14) no
C2 . C3 . 1.3666(16) no
C2 . H21 . 0.937(18) no
C3 . C4 . 1.4969(14) no
C3 . C16 . 1.4158(15) no
C4 . C5 . 1.5424(14) no
C4 . H41 . 0.974(15) no
C4 . H42 . 1.044(18) no
C5 . C10 . 1.5601(12) no
C5 . H51 . 1.020(15) no
C7 . C8 . 1.5192(15) no
C7 . H71 . 0.996(19) no
C7 . H72 . 1.031(18) no
C8 . C9 . 1.5231(14) no
C8 . C19 . 1.5232(17) no
C8 . H81 . 0.944(18) no
C9 . C10 . 1.5274(13) no
C9 . H91 . 0.979(18) no
C9 . H92 . 0.998(18) no
C10 . C11 . 1.5244(13) no
C11 . C12 . 1.3841(15) no
C11 . C16 . 1.3939(15) no
C12 . C13 . 1.4187(16) no
C12 . H121 . 1.021(17) no
C13 . C14 . 1.3830(19) no
C13 . H131 . 0.996(19) no
C14 . C15 . 1.3932(17) no
C14 . H141 . 0.93(2) no
C15 . C16 . 1.4041(14) no
C17 . H171 . 0.95(3) no
C17 . H172 . 0.96(4) no
C17 . H173 . 1.04(4) no
C18 . H181 . 0.99(2) no
C18 . H182 . 0.997(16) no
C18 . H183 . 0.98(2) no
C19 . H191 . 0.930(19) no
C19 . H192 . 0.99(3) no
C22 . H221 . 0.98(2) no
C22 . H222 . 0.93(2) no
C22 . H223 . 1.08(3) no

loop_
_cod_related_entry_id
_cod_related_entry_database
_cod_related_entry_code
1 ChemSpider 7972131
